data_2203951
loop_
_publ_author_name
'Qu Yang'
'Zhao-Di Liu'
'Hai-Liang Zhu'
'Tan, Min-Yu'

_publ_section_title
;
 <i>trans</i>-Bis(isothiocyanato-\k<i>N</i>)tetrapyridinecadmium(II)
;
_journal_issue 7
_journal_name_full 'Acta Crystallographica Section E'
_journal_page_first m1013
_journal_page_last m1014
_journal_paper_doi 10.1107/S160053680401517X
_journal_volume 60
_journal_year 2004
_chemical_formula_iupac '[Cd (N C S)2 (C5 H5 N)4]'
_chemical_formula_moiety 'C22 H20 Cd N6 S2'
_chemical_formula_sum 'C22 H20 Cd N6 S2'
_chemical_formula_weight 544.96
_chemical_melting_point 250
_chemical_name_systematic
;
trans-Bis(isothiocynato-\kN)tetrapyridinecadmium(II)
;
_space_group_IT_number 15
_symmetry_cell_setting monoclinic
_symmetry_space_group_name_Hall '-C 2yc'
_symmetry_space_group_name_H-M 'C 1 2/c 1'
_atom_sites_solution_hydrogens geom
_atom_sites_solution_primary direct
_atom_sites_solution_secondary difmap
_audit_creation_method SHELXL-97
_cell_angle_alpha 90.00
_cell_angle_beta 107.48(3)
_cell_angle_gamma 90.00
_cell_formula_units_Z 4
_cell_length_a 12.580(3)
_cell_length_b 13.247(3)
_cell_length_c 15.216(3)
_cell_measurement_reflns_used 35
_cell_measurement_temperature 293(2)
_cell_measurement_theta_max 24.42
_cell_measurement_theta_min 2.45
_cell_volume 2418.6(10)
_computing_cell_refinement SMART
_computing_data_collection 'SMART (Siemens, 1996)'
_computing_data_reduction 'SAINT (Siemens, 1996)'
_computing_molecular_graphics 'SHELXTL (Sheldrick, 1997)'
_computing_publication_material SHELXTL
_computing_structure_refinement 'SHELXL97 (Sheldrick, 1997)'
_computing_structure_solution 'SHELXS97 (Sheldrick, 1997)'
_diffrn_ambient_temperature 293(2)
_diffrn_detector_area_resol_mean 0
_diffrn_measured_fraction_theta_full 0.968
_diffrn_measured_fraction_theta_max 0.968
_diffrn_measurement_device_type 'Bruker SMART CCD area-detector'
_diffrn_measurement_method '\f and \w'
_diffrn_radiation_monochromator graphite
_diffrn_radiation_source 'fine-focus sealed tube'
_diffrn_radiation_type MoK\a
_diffrn_radiation_wavelength 0.71073
_diffrn_reflns_av_R_equivalents 0.0170
_diffrn_reflns_av_sigmaI/netI 0.0197
_diffrn_reflns_limit_h_max 16
_diffrn_reflns_limit_h_min -14
_diffrn_reflns_limit_k_max 16
_diffrn_reflns_limit_k_min -15
_diffrn_reflns_limit_l_max 18
_diffrn_reflns_limit_l_min -19
_diffrn_reflns_number 6707
_diffrn_reflns_theta_full 27.02
_diffrn_reflns_theta_max 27.02
_diffrn_reflns_theta_min 2.29
_diffrn_standards_decay_% 0
_diffrn_standards_number 0
_exptl_absorpt_coefficient_mu 1.096
_exptl_absorpt_correction_T_max 0.926
_exptl_absorpt_correction_T_min 0.626
_exptl_absorpt_correction_type multi-scan
_exptl_absorpt_process_details '(SADABS; Sheldrick, 1996)'
_exptl_crystal_colour colorless
_exptl_crystal_density_diffrn 1.497
_exptl_crystal_density_method 'not measured'
_exptl_crystal_description needle
_exptl_crystal_F_000 1096
_exptl_crystal_size_max 0.42
_exptl_crystal_size_mid 0.26
_exptl_crystal_size_min 0.07
_refine_diff_density_max 0.419
_refine_diff_density_min -0.419
_refine_ls_extinction_method none
_refine_ls_goodness_of_fit_ref 1.013
_refine_ls_hydrogen_treatment mixed
_refine_ls_matrix_type full
_refine_ls_number_parameters 142
_refine_ls_number_reflns 2576
_refine_ls_number_restraints 0
_refine_ls_restrained_S_all 1.013
_refine_ls_R_factor_all 0.0413
_refine_ls_R_factor_gt 0.0371
_refine_ls_shift/su_max 0.000
_refine_ls_shift/su_mean 0.000
_refine_ls_structure_factor_coef Fsqd
_refine_ls_weighting_details 'calc w = 1/[\s^2^(Fo^2^)+(0.0442P)^2^+4.4917P] where P = (Fo^2^+2Fc^2^)/3'
_refine_ls_weighting_scheme calc
_refine_ls_wR_factor_gt 0.0897
_refine_ls_wR_factor_ref 0.0925
_reflns_number_gt 2337
_reflns_number_total 2576
_reflns_threshold_expression I>2\s(I)
_cod_data_source_file su6117.cif
_cod_data_source_block I
_cod_depositor_comments
;
The following automatic conversions were performed:
'_symmetry_cell_setting' value 'Monoclinic' changed to 'monoclinic'
according to '/home/saulius/struct/CIF-dictionaries/cif_core.dic'
dictionary named 'cif_core.dic' version 2.4.1 from 2010-06-29.

Automatic conversion script
Id: cif_fix_enum 1527 2010-12-29 10:47:43Z saulius 

The following automatic conversions were performed:

'_symmetry_cell_setting' value 'Monoclinic' changed to 'monoclinic'
according to /home/saulius/struct/CIF-dictionaries/cif_core.dic
dictionary named 'cif_core.dic' version 2.4.1 from 2010-06-29.

Automatic conversion script
Id: cif_fix_values 1715 2011-07-08 13:25:40Z adriana 
;
_cod_original_cell_volume 2418.6(9)
_cod_original_sg_symbol_H-M C2/c
_cod_database_code 2203951
_cod_database_fobs_code 2203951

loop_
_symmetry_equiv_pos_as_xyz
'x, y, z'
'-x, y, -z+1/2'
'x+1/2, y+1/2, z'
'-x+1/2, y+1/2, -z+1/2'
'-x, -y, -z'
'x, -y, z-1/2'
'-x+1/2, -y+1/2, -z'
'x+1/2, -y+1/2, z-1/2'

loop_
_atom_site_label
_atom_site_fract_x
_atom_site_fract_y
_atom_site_fract_z
_atom_site_U_iso_or_equiv
_atom_site_adp_type
_atom_site_calc_flag
_atom_site_refinement_flags
_atom_site_occupancy
_atom_site_type_symbol
Cd1 0.2500 0.2500 0.0000 0.04792(12) Uani d S 1 Cd
C1 0.4784(3) 0.1327(3) 0.1122(3) 0.0750(10) Uani d . 1 C
H1A 0.5026 0.1993 0.1220 0.090 Uiso calc R 1 H
C2 0.2582(3) 0.2713(3) 0.2176(3) 0.0659(9) Uani d . 1 C
H2A 0.2203 0.2103 0.2039 0.079 Uiso calc R 1 H
C3 0.5530(4) 0.0573(4) 0.1474(4) 0.0987(15) Uani d . 1 C
H3A 0.6261 0.0727 0.1806 0.118 Uiso calc R 1 H
C4 0.4112(5) -0.0597(3) 0.0844(4) 0.0926(14) Uani d . 1 C
H4A 0.3857 -0.1258 0.0732 0.111 Uiso calc R 1 H
C5 0.3411(3) 0.0198(3) 0.0520(3) 0.0709(9) Uani d . 1 C
H5A 0.2673 0.0061 0.0193 0.085 Uiso calc R 1 H
C6 0.3440(3) 0.4055(3) 0.1742(2) 0.0625(8) Uani d . 1 C
H6A 0.3680 0.4383 0.1295 0.075 Uiso calc R 1 H
C7 0.2796(4) 0.3112(4) 0.3048(3) 0.0832(12) Uani d . 1 C
H7A 0.2570 0.2768 0.3494 0.100 Uiso calc R 1 H
C8 0.3656(3) 0.4499(3) 0.2592(3) 0.0734(10) Uani d . 1 C
H8A 0.4012 0.5122 0.2710 0.088 Uiso calc R 1 H
N1 0.3733(2) 0.1155(2) 0.06485(18) 0.0549(6) Uani d . 1 N
C10 0.5195(5) -0.0401(4) 0.1335(4) 0.1011(16) Uani d . 1 C
H10A 0.5691 -0.0925 0.1569 0.121 Uiso calc R 1 H
N3 0.1023(2) 0.1588(2) 0.0229(2) 0.0657(7) Uani d . 1 N
N4 0.2907(2) 0.3181(2) 0.15214(17) 0.0533(6) Uani d . 1 N
S1 -0.07980(10) 0.14965(8) 0.08565(9) 0.0823(3) Uani d . 1 S
C9 0.0286(3) 0.1559(2) 0.0478(2) 0.0527(7) Uani d . 1 C
C11 0.3341(3) 0.4013(4) 0.3257(3) 0.0809(12) Uani d . 1 C
H11A 0.3493 0.4289 0.3844 0.097 Uiso calc R 1 H

loop_
_atom_site_aniso_label
_atom_site_aniso_U_11
_atom_site_aniso_U_22
_atom_site_aniso_U_33
_atom_site_aniso_U_12
_atom_site_aniso_U_13
_atom_site_aniso_U_23
Cd1 0.04239(18) 0.04705(19) 0.0540(2) 0.00182(12) 0.01401(13) 0.00055(13)
C1 0.056(2) 0.071(2) 0.089(3) 0.0074(17) 0.0083(18) 0.001(2)
C2 0.065(2) 0.066(2) 0.064(2) 0.0023(16) 0.0163(17) 0.0110(16)
C3 0.064(2) 0.103(4) 0.116(4) 0.027(2) 0.007(2) 0.017(3)
C4 0.117(4) 0.058(2) 0.116(4) 0.019(2) 0.055(3) 0.020(2)
C5 0.074(2) 0.056(2) 0.085(3) 0.0044(17) 0.0274(19) 0.0122(18)
C6 0.0559(18) 0.066(2) 0.065(2) -0.0071(15) 0.0169(15) -0.0058(16)
C7 0.083(3) 0.112(4) 0.060(2) 0.013(3) 0.029(2) 0.014(2)
C8 0.059(2) 0.085(3) 0.073(2) -0.0040(18) 0.0139(17) -0.021(2)
N1 0.0522(14) 0.0525(14) 0.0615(15) 0.0058(11) 0.0193(12) 0.0049(12)
C10 0.104(4) 0.097(4) 0.112(4) 0.060(3) 0.047(3) 0.043(3)
N3 0.0502(15) 0.0711(18) 0.0770(19) -0.0078(13) 0.0207(14) -0.0061(15)
N4 0.0468(13) 0.0581(15) 0.0533(14) 0.0021(11) 0.0126(11) 0.0007(12)
S1 0.0846(7) 0.0715(6) 0.1089(8) -0.0018(5) 0.0564(6) 0.0037(6)
C9 0.0585(18) 0.0406(15) 0.0531(16) -0.0047(13) 0.0077(14) 0.0032(12)
C11 0.066(2) 0.115(4) 0.058(2) 0.009(2) 0.0120(17) -0.022(2)

loop_
_atom_type_symbol
_atom_type_description
_atom_type_scat_dispersion_real
_atom_type_scat_dispersion_imag
_atom_type_scat_source
C C 0.0033 0.0016 'International Tables Vol C Tables 4.2.6.8 and 6.1.1.4'
H H 0.0000 0.0000 'International Tables Vol C Tables 4.2.6.8 and 6.1.1.4'
N N 0.0061 0.0033 'International Tables Vol C Tables 4.2.6.8 and 6.1.1.4'
S S 0.1246 0.1234 'International Tables Vol C Tables 4.2.6.8 and 6.1.1.4'
Cd Cd -0.8075 1.2024 'International Tables Vol C Tables 4.2.6.8 and 6.1.1.4'

loop_
_geom_angle_atom_site_label_1
_geom_angle_atom_site_label_2
_geom_angle_atom_site_label_3
_geom_angle_site_symmetry_1
_geom_angle_site_symmetry_3
_geom_angle
N3 Cd1 N3 7 . 180.0(2)
N3 Cd1 N1 7 7 89.96(10)
N3 Cd1 N1 . 7 90.04(10)
N3 Cd1 N1 7 . 90.04(10)
N3 Cd1 N1 . . 89.96(10)
N1 Cd1 N1 7 . 180.00(8)
N3 Cd1 N4 7 . 90.04(10)
N3 Cd1 N4 . . 89.96(10)
N1 Cd1 N4 7 . 92.43(9)
N1 Cd1 N4 . . 87.57(9)
N3 Cd1 N4 7 7 89.96(10)
N3 Cd1 N4 . 7 90.04(10)
N1 Cd1 N4 7 7 87.57(9)
N1 Cd1 N4 . 7 92.43(9)
N4 Cd1 N4 . 7 180.0
N1 C1 C3 . . 123.0(4)
N1 C1 H1A . . 118.5
C3 C1 H1A . . 118.5
N4 C2 C7 . . 121.7(4)
N4 C2 H2A . . 119.2
C7 C2 H2A . . 119.2
C10 C3 C1 . . 119.4(4)
C10 C3 H3A . . 120.3
C1 C3 H3A . . 120.3
C5 C4 C10 . . 118.6(4)
C5 C4 H4A . . 120.7
C10 C4 H4A . . 120.7
N1 C5 C4 . . 123.2(4)
N1 C5 H5A . . 118.4
C4 C5 H5A . . 118.4
N4 C6 C8 . . 123.6(4)
N4 C6 H6A . . 118.2
C8 C6 H6A . . 118.2
C11 C7 C2 . . 119.9(4)
C11 C7 H7A . . 120.1
C2 C7 H7A . . 120.1
C11 C8 C6 . . 118.7(4)
C11 C8 H8A . . 120.6
C6 C8 H8A . . 120.6
C1 N1 C5 . . 117.1(3)
C1 N1 Cd1 . . 121.2(2)
C5 N1 Cd1 . . 121.6(2)
C3 C10 C4 . . 118.6(4)
C3 C10 H10A . . 120.7
C4 C10 H10A . . 120.7
C9 N3 Cd1 . . 149.4(3)
C6 N4 C2 . . 117.4(3)
C6 N4 Cd1 . . 121.1(2)
C2 N4 Cd1 . . 121.5(2)
N3 C9 S1 . . 178.9(3)
C8 C11 C7 . . 118.7(4)
C8 C11 H11A . . 120.6
C7 C11 H11A . . 120.6

loop_
_geom_bond_atom_site_label_1
_geom_bond_atom_site_label_2
_geom_bond_site_symmetry_2
_geom_bond_distance
Cd1 N3 7 2.328(3)
Cd1 N3 . 2.328(3)
Cd1 N1 7 2.374(3)
Cd1 N1 . 2.374(3)
Cd1 N4 . 2.392(3)
Cd1 N4 7 2.392(3)
C1 N1 . 1.321(4)
C1 C3 . 1.365(5)
C1 H1A . 0.9300
C2 N4 . 1.337(4)
C2 C7 . 1.378(6)
C2 H2A . 0.9300
C3 C10 . 1.354(7)
C3 H3A . 0.9300
C4 C5 . 1.366(6)
C4 C10 . 1.369(7)
C4 H4A . 0.9300
C5 N1 . 1.328(4)
C5 H5A . 0.9300
C6 N4 . 1.329(4)
C6 C8 . 1.373(5)
C6 H6A . 0.9300
C7 C11 . 1.366(6)
C7 H7A . 0.9300
C8 C11 . 1.355(6)
C8 H8A . 0.9300
C10 H10A . 0.9300
N3 C9 . 1.104(4)
S1 C9 . 1.633(4)
C11 H11A . 0.9300
